data_4022976
loop_
_publ_author_name
'Florian Seeliger'
'Stefan T. A. Berger'
'Grygoriy Y. Remennikov'
'Kurt Polborn'
'Herbert Mayr'

_publ_section_title
;
 Electrophilicity of 5-Benzylidene-1,3-dimethylbarbituric
 and -thiobarbituric Acids
;
_journal_name_full 'Journal of Organic Chemistry'
_journal_page_first 9170
_journal_page_last 9180
_journal_paper_doi 10.1021/jo071273g
_journal_volume 72
_journal_year 2007
_chemical_formula_sum 'C17 H21 N3 O6'
_chemical_formula_weight 363.37
_chemical_name_systematic
; 
 ? 
;
_space_group_IT_number 2
_symmetry_cell_setting triclinic
_symmetry_space_group_name_Hall '-P 1'
_symmetry_space_group_name_H-M 'P -1'
_atom_sites_solution_hydrogens geom
_atom_sites_solution_primary direct
_atom_sites_solution_secondary difmap
_audit_creation_method SHELXL
_cell_angle_alpha 80.999(12)
_cell_angle_beta 71.729(11)
_cell_angle_gamma 75.395(12)
_cell_formula_units_Z 2
_cell_length_a 8.3157(10)
_cell_length_b 9.2369(14)
_cell_length_c 12.748(2)
_cell_measurement_reflns_used 23
_cell_measurement_temperature 295(2)
_cell_measurement_theta_max 18
_cell_measurement_theta_min 9
_cell_volume 896.6(2)
_computing_cell_refinement CAD4(Nonius,_1977)
_computing_data_collection CAD4(Nonius,_1977)
_computing_data_reduction process_MOLEN(Fair,_1990)
_computing_molecular_graphics ZORTEP(Zsolnai,Huttner,_1994)
_computing_publication_material 'SHELXL-93 (Sheldrick, 1993)'
_computing_structure_refinement 'SHELXL-93 (Sheldrick, 1993)'
_computing_structure_solution 'SHELXS-86 (Sheldrick, 1990)'
_diffrn_ambient_temperature 295(2)
_diffrn_measurement_device Nonius_MACH3
_diffrn_measurement_method \o-2\T-scan
_diffrn_radiation_monochromator graphite
_diffrn_radiation_source 'fine-focus sealed tube'
_diffrn_radiation_type MoK\a
_diffrn_radiation_wavelength 0.71073
_diffrn_reflns_av_R_equivalents 0.0130
_diffrn_reflns_av_sigmaI/netI 0.0205
_diffrn_reflns_limit_h_max 9
_diffrn_reflns_limit_h_min 0
_diffrn_reflns_limit_k_max 10
_diffrn_reflns_limit_k_min -10
_diffrn_reflns_limit_l_max 14
_diffrn_reflns_limit_l_min -13
_diffrn_reflns_number 3039
_diffrn_reflns_theta_max 23.97
_diffrn_reflns_theta_min 2.64
_diffrn_standards_decay_% -0.5
_diffrn_standards_interval_time 7200
_diffrn_standards_number 3
_exptl_absorpt_coefficient_mu 0.103
_exptl_absorpt_correction_T_max 0.9988
_exptl_absorpt_correction_T_min 0.9089
_exptl_absorpt_correction_type psi-scan
_exptl_crystal_colour colourless
_exptl_crystal_density_diffrn 1.346
_exptl_crystal_description parallelepiped
_exptl_crystal_F_000 384
_exptl_crystal_size_max 0.53
_exptl_crystal_size_mid 0.43
_exptl_crystal_size_min 0.23
_refine_diff_density_max 0.171
_refine_diff_density_min -0.159
_refine_diff_density_rms 0.040
_refine_ls_extinction_method none
_refine_ls_goodness_of_fit_all 1.082
_refine_ls_goodness_of_fit_obs 1.128
_refine_ls_hydrogen_treatment riding
_refine_ls_matrix_type full
_refine_ls_number_parameters 240
_refine_ls_number_reflns 2816
_refine_ls_number_restraints 0
_refine_ls_restrained_S_all 1.082
_refine_ls_restrained_S_obs 1.128
_refine_ls_R_factor_all 0.0701
_refine_ls_R_factor_obs 0.0486
_refine_ls_shift/esd_max 0.000
_refine_ls_shift/esd_mean 0.000
_refine_ls_structure_factor_coef Fsqd
_refine_ls_weighting_details 'w=1/[\s^2^(Fo^2^)+(0.0546P)^2^+0.3891P] where P=(Fo^2^+2Fc^2^)/3'
_refine_ls_weighting_scheme calc
_refine_ls_wR_factor_all 0.1313
_refine_ls_wR_factor_obs 0.1160
_reflns_number_observed 2084
_reflns_number_total 2816
_reflns_observed_criterion >2sigma(I)
_cod_data_source_file jo071273g-File001.cif
_cod_data_source_block remenn5
_cod_depositor_comments
;
The following automatic conversions were performed:

'_exptl_absorpt_correction_type' tag value 'psi-scans' was replaced
with 'psi-scan' value.

Automatic conversion script
Id: cif_fix_values 1646 2011-03-28 12:23:43Z adriana 

The following automatic conversions were performed:

'_refine_ls_weighting_scheme' value 'calc
w=1/[\s^2^(Fo^2^)+(0.0546P)^2^+0.3891P] where P=(Fo^2^+2Fc^2^)/3' was
changed to 'calc'. New tag '_refine_ls_weighting_details' was
created. The value of the new tag was set to
'w=1/[\s^2^(Fo^2^)+(0.0546P)^2^+0.3891P] where P=(Fo^2^+2Fc^2^)/3'.

Automatic conversion script
Id: cif_fix_values 3143 2015-03-26 13:38:13Z robertas 
;
_cod_database_code 4022976

loop_
_symmetry_equiv_pos_as_xyz
'x, y, z'
'-x, -y, -z'

loop_
_atom_site_aniso_label
_atom_site_aniso_U_11
_atom_site_aniso_U_22
_atom_site_aniso_U_33
_atom_site_aniso_U_23
_atom_site_aniso_U_13
_atom_site_aniso_U_12
O1 0.0707(12) 0.0878(14) 0.0509(11) -0.0186(9) -0.0193(9) -0.0204(10)
O2 0.112(2) 0.087(2) 0.092(2) 0.0177(13) -0.0265(14) -0.0622(15)
O3 0.0791(13) 0.0697(12) 0.0555(11) -0.0209(9) -0.0121(9) -0.0223(10)
O4 0.0629(14) 0.149(2) 0.101(2) -0.016(2) -0.0056(13) -0.0514(15)
O5 0.089(2) 0.095(2) 0.125(2) 0.0071(14) -0.070(2) -0.0294(13)
O6 0.100(2) 0.0506(11) 0.0791(14) -0.0106(10) -0.0405(12) 0.0045(10)
N1 0.0538(12) 0.0562(13) 0.0653(14) -0.0101(10) -0.0226(11) -0.0223(10)
N2 0.0453(11) 0.0598(13) 0.0444(11) 0.0027(9) -0.0130(9) -0.0192(10)
N3 0.0606(15) 0.0672(15) 0.089(2) 0.0014(13) -0.0323(15) -0.0323(12)
C1 0.0411(12) 0.0596(15) 0.0456(14) -0.0092(11) -0.0189(11) -0.0097(11)
C2 0.0518(15) 0.062(2) 0.064(2) 0.0078(13) -0.0217(13) -0.0224(13)
C3 0.0413(13) 0.0526(14) 0.0462(13) -0.0064(11) -0.0143(11) -0.0089(11)
C4 0.0415(12) 0.0478(13) 0.0408(12) -0.0021(10) -0.0138(10) -0.0140(10)
C5 0.109(3) 0.085(2) 0.110(3) -0.027(2) -0.037(2) -0.047(2)
C6 0.078(2) 0.101(2) 0.047(2) 0.0059(15) -0.0072(14) -0.033(2)
C7 0.0548(15) 0.059(2) 0.057(2) 0.0038(12) -0.0225(12) -0.0131(12)
C8 0.0423(12) 0.0515(14) 0.0395(12) -0.0003(10) -0.0129(10) -0.0176(10)
C9 0.0507(14) 0.0553(15) 0.063(2) -0.0018(12) -0.0221(12) -0.0198(12)
C10 0.099(2) 0.057(2) 0.135(3) 0.009(2) -0.064(2) -0.035(2)
C11 0.0376(12) 0.0498(13) 0.0416(12) -0.0042(10) -0.0135(10) -0.0171(10)
C12 0.0497(14) 0.062(2) 0.0396(13) -0.0080(11) -0.0115(11) -0.0185(12)
C13 0.0536(15) 0.053(2) 0.056(2) -0.0182(12) -0.0145(12) -0.0076(12)
C14 0.0537(14) 0.0477(15) 0.061(2) -0.0068(12) -0.0239(12) -0.0121(12)
C15 0.0492(14) 0.0548(15) 0.0434(13) -0.0012(11) -0.0166(11) -0.0115(11)
C16 0.0424(13) 0.0536(14) 0.0451(13) -0.0110(11) -0.0131(10) -0.0086(11)
C17 0.091(2) 0.076(2) 0.083(2) 0.003(2) -0.039(2) 0.012(2)

loop_
_atom_site_label
_atom_site_type_symbol
_atom_site_fract_x
_atom_site_fract_y
_atom_site_fract_z
_atom_site_U_iso_or_equiv
_atom_site_thermal_displace_type
_atom_site_occupancy
_atom_site_calc_flag
_atom_site_refinement_flags
O1 O 0.8532(2) 0.2510(2) 0.45401(15) 0.0673(5) Uani 1 d .
O2 O 1.1368(3) 0.4503(3) 0.1222(2) 0.0931(7) Uani 1 d .
O3 O 0.9780(3) 0.0194(2) 0.12596(15) 0.0669(5) Uani 1 d .
O4 O 0.3432(3) 0.0973(3) 0.3868(2) 0.1027(8) Uani 1 d .
O5 O 0.3809(3) 0.1042(3) 0.2125(2) 0.0937(7) Uani 1 d .
O6 O 0.3834(3) 0.7412(2) 0.1991(2) 0.0762(6) Uani 1 d .
N1 N 0.9961(3) 0.3507(2) 0.2884(2) 0.0546(5) Uani 1 d .
N2 N 1.0492(2) 0.2383(2) 0.1233(2) 0.0491(5) Uani 1 d .
N3 N 0.4346(3) 0.0815(3) 0.2923(2) 0.0672(6) Uani 1 d .
C1 C 0.9102(3) 0.2445(3) 0.3548(2) 0.0469(6) Uani 1 d .
C2 C 1.0648(3) 0.3523(3) 0.1749(2) 0.0577(7) Uani 1 d .
C3 C 0.9760(3) 0.1203(3) 0.1773(2) 0.0463(6) Uani 1 d .
C4 C 0.8891(3) 0.1183(2) 0.3005(2) 0.0423(5) Uani 1 d .
C5 C 1.0181(5) 0.4696(4) 0.3442(3) 0.0933(11) Uani 1 d .
H5A H 1.0602(28) 0.5459(13) 0.2897(3) 0.112 Uiso 1 calc R
H5B H 1.0998(22) 0.4273(6) 0.3857(15) 0.112 Uiso 1 calc R
H5C H 0.9085(7) 0.5129(17) 0.3935(14) 0.112 Uiso 1 calc R
C6 C 1.1191(4) 0.2420(4) 0.0024(2) 0.0765(9) Uani 1 d .
H6A H 1.0539(16) 0.1944(19) -0.0266(3) 0.092 Uiso 1 calc R
H6B H 1.2385(8) 0.1896(18) -0.0169(2) 0.092 Uiso 1 calc R
H6C H 1.1109(22) 0.3443(4) -0.0285(2) 0.092 Uiso 1 calc R
C7 C 0.9735(3) -0.0291(3) 0.3560(2) 0.0562(6) Uani 1 d .
H7A H 0.9824(18) -0.1116(3) 0.3156(8) 0.067 Uiso 1 calc R
H7B H 0.9035(11) -0.0440(9) 0.4310(4) 0.067 Uiso 1 calc R
H7C H 1.0872(8) -0.0234(7) 0.3560(11) 0.067 Uiso 1 calc R
C8 C 0.6866(3) 0.1413(3) 0.3236(2) 0.0432(5) Uani 1 d .
H8 H 0.6372(3) 0.1279(3) 0.4042(2) 0.052 Uiso 1 calc R
C9 C 0.6292(3) 0.0282(3) 0.2734(2) 0.0537(6) Uani 1 d .
H9 H 0.6865(3) 0.0313(3) 0.1934(2) 0.064 Uiso 1 calc R
C10 C 0.6581(5) -0.1336(3) 0.3218(3) 0.0885(11) Uani 1 d .
H10A H 0.6276(26) -0.1365(3) 0.4011(3) 0.106 Uiso 1 calc R
H10B H 0.7780(7) -0.1815(7) 0.2936(14) 0.106 Uiso 1 calc R
H10C H 0.5871(21) -0.1852(7) 0.3014(15) 0.106 Uiso 1 calc R
C11 C 0.6088(3) 0.3016(2) 0.2871(2) 0.0410(5) Uani 1 d .
C12 C 0.5115(3) 0.4039(3) 0.3646(2) 0.0492(6) Uani 1 d .
H12 H 0.4953(3) 0.3737(3) 0.4396(2) 0.059 Uiso 1 calc R
C13 C 0.4387(3) 0.5485(3) 0.3333(2) 0.0535(6) Uani 1 d .
H13 H 0.3745(3) 0.6148(3) 0.3869(2) 0.064 Uiso 1 calc R
C14 C 0.4608(3) 0.5953(3) 0.2224(2) 0.0520(6) Uani 1 d .
C15 C 0.5573(3) 0.4970(3) 0.1433(2) 0.0486(6) Uani 1 d .
H15 H 0.5740(3) 0.5279(3) 0.0683(2) 0.058 Uiso 1 calc R
C16 C 0.6291(3) 0.3519(3) 0.1765(2) 0.0464(6) Uani 1 d .
H16 H 0.6932(3) 0.2858(3) 0.1227(2) 0.056 Uiso 1 calc R
C17 C 0.3651(5) 0.7829(4) 0.0918(3) 0.0869(10) Uani 1 d .
H17A H 0.3052(25) 0.8861(8) 0.0870(6) 0.104 Uiso 1 calc R
H17B H 0.2999(23) 0.7206(16) 0.0765(7) 0.104 Uiso 1 calc R
H17C H 0.4777(5) 0.7705(23) 0.0386(3) 0.104 Uiso 1 calc R

loop_
_atom_type_symbol
_atom_type_description
_atom_type_scat_dispersion_real
_atom_type_scat_dispersion_imag
_atom_type_scat_source
C C 0.0033 0.0016 'International Tables Vol C Tables 4.2.6.8 and 6.1.1.4'
H H 0.0000 0.0000 'International Tables Vol C Tables 4.2.6.8 and 6.1.1.4'
O O 0.0106 0.0060 'International Tables Vol C Tables 4.2.6.8 and 6.1.1.4'
N N 0.0061 0.0033 'International Tables Vol C Tables 4.2.6.8 and 6.1.1.4'

loop_
_geom_angle_atom_site_label_1
_geom_angle_atom_site_label_2
_geom_angle_atom_site_label_3
_geom_angle
C14 O6 C17 117.6(2)
C2 N1 C1 125.0(2)
C2 N1 C5 118.0(2)
C1 N1 C5 117.0(2)
C3 N2 C2 124.5(2)
C3 N2 C6 117.7(2)
C2 N2 C6 117.8(2)
O5 N3 O4 124.2(3)
O5 N3 C9 117.7(3)
O4 N3 C9 118.1(2)
O1 C1 N1 121.1(2)
O1 C1 C4 120.5(2)
N1 C1 C4 118.5(2)
O2 C2 N1 121.2(3)
O2 C2 N2 120.9(3)
N1 C2 N2 117.9(2)
O3 C3 N2 120.2(2)
O3 C3 C4 120.3(2)
N2 C3 C4 119.5(2)
C3 C4 C1 114.3(2)
C3 C4 C7 108.1(2)
C1 C4 C7 106.3(2)
C3 C4 C8 109.6(2)
C1 C4 C8 104.6(2)
C7 C4 C8 114.1(2)
C11 C8 C9 110.5(2)
C11 C8 C4 110.5(2)
C9 C8 C4 115.2(2)
C10 C9 N3 106.2(2)
C10 C9 C8 117.4(2)
N3 C9 C8 106.6(2)
C16 C11 C12 116.9(2)
C16 C11 C8 122.2(2)
C12 C11 C8 120.9(2)
C13 C12 C11 121.7(2)
C12 C13 C14 120.0(2)
O6 C14 C15 124.2(2)
O6 C14 C13 116.0(2)
C15 C14 C13 119.8(2)
C14 C15 C16 119.2(2)
C15 C16 C11 122.3(2)

loop_
_geom_bond_atom_site_label_1
_geom_bond_atom_site_label_2
_geom_bond_distance
O1 C1 1.209(3)
O2 C2 1.208(3)
O3 C3 1.214(3)
O4 N3 1.214(3)
O5 N3 1.205(3)
O6 C14 1.370(3)
O6 C17 1.407(3)
N1 C2 1.377(3)
N1 C1 1.379(3)
N1 C5 1.474(3)
N2 C3 1.367(3)
N2 C2 1.378(3)
N2 C6 1.465(3)
N3 C9 1.519(3)
C1 C4 1.516(3)
C3 C4 1.509(3)
C4 C7 1.541(3)
C4 C8 1.580(3)
C8 C11 1.522(3)
C8 C9 1.543(3)
C9 C10 1.515(4)
C11 C16 1.385(3)
C11 C12 1.389(3)
C12 C13 1.373(3)
C13 C14 1.380(3)
C14 C15 1.378(3)
C15 C16 1.382(3)

loop_
_geom_torsion_atom_site_label_1
_geom_torsion_atom_site_label_2
_geom_torsion_atom_site_label_3
_geom_torsion_atom_site_label_4
_geom_torsion
C2 N1 C1 O1 -179.9(2)
C5 N1 C1 O1 1.3(4)
C2 N1 C1 C4 0.3(3)
C5 N1 C1 C4 -178.5(2)
C1 N1 C2 O2 179.2(3)
C5 N1 C2 O2 -2.0(4)
C1 N1 C2 N2 -0.9(4)
C5 N1 C2 N2 177.9(2)
C3 N2 C2 O2 177.3(2)
C6 N2 C2 O2 -1.4(4)
C3 N2 C2 N1 -2.6(4)
C6 N2 C2 N1 178.7(2)
C2 N2 C3 O3 -175.0(2)
C6 N2 C3 O3 3.6(3)
C2 N2 C3 C4 6.4(3)
C6 N2 C3 C4 -175.0(2)
O3 C3 C4 C1 175.1(2)
N2 C3 C4 C1 -6.4(3)
O3 C3 C4 C7 57.0(3)
N2 C3 C4 C7 -124.4(2)
O3 C3 C4 C8 -68.0(3)
N2 C3 C4 C8 110.6(2)
O1 C1 C4 C3 -176.6(2)
N1 C1 C4 C3 3.2(3)
O1 C1 C4 C7 -57.5(3)
N1 C1 C4 C7 122.3(2)
O1 C1 C4 C8 63.6(3)
N1 C1 C4 C8 -116.6(2)
C3 C4 C8 C11 -70.6(2)
C1 C4 C8 C11 52.3(2)
C7 C4 C8 C11 168.0(2)
C3 C4 C8 C9 55.5(3)
C1 C4 C8 C9 178.4(2)
C7 C4 C8 C9 -65.9(3)
O5 N3 C9 C10 -110.2(3)
O4 N3 C9 C10 69.2(3)
O5 N3 C9 C8 123.9(2)
O4 N3 C9 C8 -56.8(3)
C11 C8 C9 C10 -165.8(2)
C4 C8 C9 C10 68.2(3)
C11 C8 C9 N3 -47.0(3)
C4 C8 C9 N3 -173.0(2)
C9 C8 C11 C16 -54.1(3)
C4 C8 C11 C16 74.5(2)
C9 C8 C11 C12 125.1(2)
C4 C8 C11 C12 -106.3(2)
C16 C11 C12 C13 -0.1(3)
C8 C11 C12 C13 -179.3(2)
C11 C12 C13 C14 0.2(4)
C17 O6 C14 C15 16.0(4)
C17 O6 C14 C13 -164.5(3)
C12 C13 C14 O6 179.9(2)
C12 C13 C14 C15 -0.6(4)
O6 C14 C15 C16 -179.8(2)
C13 C14 C15 C16 0.8(4)
C14 C15 C16 C11 -0.6(4)
C12 C11 C16 C15 0.2(3)
C8 C11 C16 C15 179.4(2)
